data_7225373
loop_
_publ_author_name
'Delori, Amit'
'Urquhart, Andrew J.'
'Oswald, Iain D. H.'

_publ_section_title
;
 Supramolecular hair dyes: a new application of cocrystallization
;
_journal_issue 28
_journal_name_full CrystEngComm
_journal_page_first 5360
_journal_paper_doi 10.1039/C6CE01001F
_journal_volume 18
_journal_year 2016
_chemical_formula_moiety 'C10 H16 O4, 2(C6 H9 N2)'
_chemical_formula_sum 'C22 H34 N4 O4'
_chemical_formula_weight 418.53
_chemical_name_systematic '1,4-Diaminobenzene+sebacic acid'
_space_group_IT_number 14
_symmetry_cell_setting monoclinic
_symmetry_space_group_name_Hall '-P 2yn'
_symmetry_space_group_name_H-M 'P 1 21/n 1'
_atom_sites_solution_hydrogens geom
_atom_sites_solution_primary direct
_atom_sites_solution_secondary difmap
_audit_creation_method SHELXL-97
_audit_update_record
;
2015-11-09 deposited with the CCDC.
2016-05-27 downloaded from the CCDC.
;
_cell_angle_alpha 90.00
_cell_angle_beta 94.489(5)
_cell_angle_gamma 90.00
_cell_formula_units_Z 2
_cell_length_a 9.1366(7)
_cell_length_b 6.2639(6)
_cell_length_c 20.6631(16)
_cell_measurement_reflns_used 4709
_cell_measurement_temperature 123(2)
_cell_measurement_theta_max 27.13
_cell_measurement_theta_min 3.25
_cell_volume 1178.94(17)
_computing_cell_refinement 'Bruker SAINT'
_computing_data_collection 'Bruker APEX2'
_computing_data_reduction 'Bruker SAINT'
_computing_molecular_graphics 'Bruker SHELXTL'
_computing_publication_material 'Bruker SHELXTL'
_computing_structure_refinement 'SHELXL-97 (Sheldrick, 2008)'
_computing_structure_solution 'SHELXS-97 (Sheldrick, 2008)'
_diffrn_ambient_temperature 123(2)
_diffrn_measured_fraction_theta_full 0.987
_diffrn_measured_fraction_theta_max 0.987
_diffrn_measurement_device_type 'Bruker APEX-II CCD'
_diffrn_measurement_method '\f and \w scans'
_diffrn_radiation_monochromator graphite
_diffrn_radiation_source INCOATECImuSMo
_diffrn_radiation_type MoK\a
_diffrn_radiation_wavelength 0.71073
_diffrn_reflns_av_R_equivalents 0.0314
_diffrn_reflns_av_sigmaI/netI 0.0342
_diffrn_reflns_limit_h_max 9
_diffrn_reflns_limit_h_min -11
_diffrn_reflns_limit_k_max 7
_diffrn_reflns_limit_k_min -7
_diffrn_reflns_limit_l_max 26
_diffrn_reflns_limit_l_min -26
_diffrn_reflns_number 8666
_diffrn_reflns_theta_full 27.14
_diffrn_reflns_theta_max 27.14
_diffrn_reflns_theta_min 2.51
_exptl_absorpt_coefficient_mu 0.082
_exptl_absorpt_correction_T_max 0.7455
_exptl_absorpt_correction_T_min 0.6113
_exptl_absorpt_correction_type multi-scan
_exptl_absorpt_process_details '(SADABS; Bruker, 2007)'
_exptl_crystal_colour Purplish-Black
_exptl_crystal_density_diffrn 1.179
_exptl_crystal_density_method 'not measured'
_exptl_crystal_description Block
_exptl_crystal_F_000 452
_exptl_crystal_size_max 0.45
_exptl_crystal_size_mid 0.40
_exptl_crystal_size_min 0.36
_refine_diff_density_max 0.322
_refine_diff_density_min -0.325
_refine_diff_density_rms 0.074
_refine_ls_extinction_method none
_refine_ls_goodness_of_fit_ref 1.213
_refine_ls_hydrogen_treatment mixed
_refine_ls_matrix_type full
_refine_ls_number_parameters 204
_refine_ls_number_reflns 2570
_refine_ls_number_restraints 0
_refine_ls_restrained_S_all 1.213
_refine_ls_R_factor_all 0.0796
_refine_ls_R_factor_gt 0.0722
_refine_ls_shift/su_max 0.000
_refine_ls_shift/su_mean 0.000
_refine_ls_structure_factor_coef Fsqd
_refine_ls_weighting_details 'calc w=1/[\s^2^(Fo^2^)+(0.0442P)^2^+2.1065P] where P=(Fo^2^+2Fc^2^)/3'
_refine_ls_weighting_scheme calc
_refine_ls_wR_factor_gt 0.1854
_refine_ls_wR_factor_ref 0.1891
_reflns_number_gt 2257
_reflns_number_total 2570
_reflns_threshold_expression >2sigma(I)
_cod_data_source_file c6ce01001f2.cif
_cod_data_source_block p-Phenylenediamine+sebacic
_cod_depositor_comments
;
The following automatic conversions were performed:

'_symmetry_cell_setting' value 'Monoclinic' changed to 'monoclinic'
according to
/usr/data/users/saulius/crontab/automatic-downloads/rss-feeds/RSC/lib/dictionaries/cif_core.dic
dictionary named 'cif_core.dic' version 2.4.2 from 2011-04-26.

'_exptl_absorpt_correction_type' value 'Multi-scan' changed to
'multi-scan' according to
/usr/data/users/saulius/crontab/automatic-downloads/rss-feeds/RSC/lib/dictionaries/cif_core.dic
dictionary named 'cif_core.dic' version 2.4.2 from 2011-04-26.

Automatic conversion script
Id: cif_fix_values 4268 2015-11-12 08:31:59Z antanas 

 Adding full bibliography for 7225370--7225374.cif.
;
_cod_original_sg_symbol_H-M P2(1)/n
_cod_database_code 7225373

loop_
_symmetry_equiv_pos_as_xyz
'x, y, z'
'-x+1/2, y+1/2, -z+1/2'
'-x, -y, -z'
'x-1/2, -y-1/2, z-1/2'

loop_
_atom_site_label
_atom_site_type_symbol
_atom_site_fract_x
_atom_site_fract_y
_atom_site_fract_z
_atom_site_U_iso_or_equiv
_atom_site_adp_type
_atom_site_occupancy
_atom_site_symmetry_multiplicity
_atom_site_calc_flag
C1 C 0.6465(3) 0.1243(4) 0.12982(13) 0.0241(6) Uani 1 1 d
C2 C 0.5934(3) 0.1962(6) 0.06177(14) 0.0341(7) Uani 1 1 d
C3 C 0.6757(3) 0.3842(6) 0.03644(13) 0.0335(7) Uani 1 1 d
C4 C 0.8387(3) 0.3379(5) 0.03156(13) 0.0332(7) Uani 1 1 d
C5 C 0.9187(3) 0.5218(6) 0.00226(13) 0.0336(7) Uani 1 1 d
C6 C 0.2841(3) 0.6113(4) 0.16362(12) 0.0249(6) Uani 1 1 d
C7 C 0.1998(3) 0.7920(5) 0.14759(13) 0.0264(6) Uani 1 1 d
C8 C 0.0530(3) 0.7995(4) 0.15911(12) 0.0242(6) Uani 1 1 d
C9 C -0.0120(3) 0.6257(4) 0.18687(11) 0.0211(5) Uani 1 1 d
C10 C 0.0693(3) 0.4445(4) 0.20256(12) 0.0237(5) Uani 1 1 d
C11 C 0.2158(3) 0.4361(4) 0.19120(12) 0.0253(6) Uani 1 1 d
N1 N 0.4305(3) 0.6022(5) 0.15227(16) 0.0418(7) Uani 1 1 d
N2 N -0.1666(2) 0.6345(4) 0.20063(11) 0.0220(5) Uani 1 1 d
O1 O 0.6563(3) -0.0702(4) 0.14069(13) 0.0469(6) Uani 1 1 d
O2 O 0.6735(2) 0.2646(3) 0.17331(9) 0.0291(5) Uani 1 1 d
H8 H 0.001(3) 0.923(5) 0.1474(13) 0.016(7) Uiso 1 1 d
H11 H 0.274(3) 0.311(5) 0.2029(13) 0.016(7) Uiso 1 1 d
H1X H 0.479(4) 0.705(6) 0.1429(16) 0.030(9) Uiso 1 1 d
H2Y H -0.215(3) 0.505(6) 0.1890(14) 0.025(8) Uiso 1 1 d
H2X H -0.212(4) 0.745(6) 0.1787(17) 0.037(9) Uiso 1 1 d
H4B H 0.853(3) 0.204(5) 0.0059(14) 0.023(7) Uiso 1 1 d
H1Y H 0.483(4) 0.492(7) 0.1637(17) 0.039(10) Uiso 1 1 d
H7 H 0.238(3) 0.916(5) 0.1318(15) 0.027(8) Uiso 1 1 d
H3B H 0.668(3) 0.507(6) 0.0658(16) 0.031(8) Uiso 1 1 d
H3A H 0.628(4) 0.436(6) -0.0107(18) 0.053(11) Uiso 1 1 d
H5B H 0.909(4) 0.651(6) 0.0282(17) 0.040(9) Uiso 1 1 d
H5A H 0.877(4) 0.556(6) -0.0428(17) 0.037(9) Uiso 1 1 d
H2B H 0.485(4) 0.236(6) 0.0633(16) 0.039(9) Uiso 1 1 d
H2A H 0.608(4) 0.076(6) 0.0319(17) 0.039(9) Uiso 1 1 d
H4A H 0.885(3) 0.295(5) 0.0754(16) 0.030(8) Uiso 1 1 d
H10 H 0.019(4) 0.322(6) 0.2201(16) 0.039(9) Uiso 1 1 d
H2Z H -0.172(4) 0.658(6) 0.2446(18) 0.040(9) Uiso 1 1 d

loop_
_atom_site_aniso_label
_atom_site_aniso_U_11
_atom_site_aniso_U_22
_atom_site_aniso_U_33
_atom_site_aniso_U_23
_atom_site_aniso_U_13
_atom_site_aniso_U_12
C1 0.0185(11) 0.0225(14) 0.0311(13) 0.0003(10) -0.0003(9) -0.0012(10)
C2 0.0336(15) 0.0430(18) 0.0246(13) -0.0054(12) -0.0046(11) -0.0015(13)
C3 0.0336(15) 0.0453(19) 0.0212(13) 0.0063(12) -0.0013(11) 0.0009(14)
C4 0.0348(15) 0.0439(19) 0.0206(13) 0.0013(12) -0.0001(11) 0.0011(13)
C5 0.0319(15) 0.0480(19) 0.0208(13) 0.0032(12) 0.0009(10) -0.0001(14)
C6 0.0262(12) 0.0273(14) 0.0215(12) -0.0053(10) 0.0041(9) -0.0020(11)
C7 0.0302(13) 0.0231(14) 0.0266(13) 0.0009(10) 0.0061(10) -0.0057(11)
C8 0.0295(13) 0.0189(13) 0.0240(12) -0.0008(10) 0.0017(10) 0.0023(11)
C9 0.0228(12) 0.0238(13) 0.0166(11) -0.0016(9) 0.0006(9) -0.0006(10)
C10 0.0302(13) 0.0214(13) 0.0194(11) 0.0015(10) 0.0020(9) -0.0023(11)
C11 0.0302(13) 0.0239(14) 0.0216(12) -0.0001(10) 0.0011(10) 0.0049(11)
N1 0.0280(13) 0.0336(16) 0.0660(19) 0.0025(14) 0.0184(12) 0.0023(13)
N2 0.0240(11) 0.0214(12) 0.0206(11) -0.0007(9) 0.0018(8) -0.0004(9)
O1 0.0403(12) 0.0241(12) 0.0734(17) 0.0076(11) -0.0151(11) 0.0016(10)
O2 0.0348(10) 0.0300(11) 0.0221(9) 0.0020(8) -0.0005(7) -0.0104(9)

loop_
_atom_type_symbol
_atom_type_description
_atom_type_scat_dispersion_real
_atom_type_scat_dispersion_imag
_atom_type_scat_source
C C 0.0033 0.0016 'International Tables Vol C Tables 4.2.6.8 and 6.1.1.4'
H H 0.0000 0.0000 'International Tables Vol C Tables 4.2.6.8 and 6.1.1.4'
N N 0.0061 0.0033 'International Tables Vol C Tables 4.2.6.8 and 6.1.1.4'
O O 0.0106 0.0060 'International Tables Vol C Tables 4.2.6.8 and 6.1.1.4'

loop_
_geom_angle_atom_site_label_1
_geom_angle_atom_site_label_2
_geom_angle_atom_site_label_3
_geom_angle
_geom_angle_site_symmetry_1
_geom_angle_site_symmetry_3
O1 C1 O2 123.1(3) . .
O1 C1 C2 118.1(3) . .
O2 C1 C2 118.7(2) . .
C3 C2 C1 114.8(2) . .
C3 C2 H2B 109(2) . .
C1 C2 H2B 106.5(19) . .
C3 C2 H2A 106(2) . .
C1 C2 H2A 108(2) . .
H2B C2 H2A 112(3) . .
C2 C3 C4 112.9(3) . .
C2 C3 H3B 109.6(19) . .
C4 C3 H3B 107.6(19) . .
C2 C3 H3A 112(2) . .
C4 C3 H3A 109(2) . .
H3B C3 H3A 106(3) . .
C5 C4 C3 112.7(3) . .
C5 C4 H4B 109.6(17) . .
C3 C4 H4B 111.3(17) . .
C5 C4 H4A 112.6(19) . .
C3 C4 H4A 109.4(18) . .
H4B C4 H4A 101(2) . .
C4 C5 C5 113.1(4) . 3_765
C4 C5 H5B 110(2) . .
C5 C5 H5B 109(2) 3_765 .
C4 C5 H5A 112(2) . .
C5 C5 H5A 106.4(19) 3_765 .
H5B C5 H5A 107(3) . .
N1 C6 C7 121.3(3) . .
N1 C6 C11 120.3(3) . .
C7 C6 C11 118.4(2) . .
C8 C7 C6 120.8(3) . .
C8 C7 H7 115.8(19) . .
C6 C7 H7 123.2(19) . .
C7 C8 C9 119.9(3) . .
C7 C8 H8 117.7(17) . .
C9 C8 H8 122.4(17) . .
C10 C9 C8 120.2(2) . .
C10 C9 N2 119.6(2) . .
C8 C9 N2 120.2(2) . .
C11 C10 C9 120.2(2) . .
C11 C10 H10 121(2) . .
C9 C10 H10 118(2) . .
C10 C11 C6 120.5(3) . .
C10 C11 H11 120.7(16) . .
C6 C11 H11 118.7(17) . .
C6 N1 H1X 124(2) . .
C6 N1 H1Y 121(2) . .
H1X N1 H1Y 113(3) . .
C9 N2 H2Y 110.7(18) . .
C9 N2 H2X 110(2) . .
H2Y N2 H2X 110(3) . .
C9 N2 H2Z 109(2) . .
H2Y N2 H2Z 109(3) . .
H2X N2 H2Z 108(3) . .

loop_
_geom_bond_atom_site_label_1
_geom_bond_atom_site_label_2
_geom_bond_distance
_geom_bond_site_symmetry_2
C1 O1 1.241(3) .
C1 O2 1.268(3) .
C1 C2 1.519(4) .
C2 C3 1.513(4) .
C2 H2B 1.03(3) .
C2 H2A 0.99(4) .
C3 C4 1.528(4) .
C3 H3B 0.98(3) .
C3 H3A 1.09(4) .
C4 C5 1.516(4) .
C4 H4B 1.01(3) .
C4 H4A 1.00(3) .
C5 C5 1.520(6) 3_765
C5 H5B 0.98(4) .
C5 H5A 1.00(3) .
C6 N1 1.377(4) .
C6 C7 1.395(4) .
C6 C11 1.405(4) .
C7 C8 1.382(4) .
C7 H7 0.92(3) .
C8 C9 1.386(4) .
C8 H8 0.93(3) .
C9 C10 1.381(4) .
C9 N2 1.463(3) .
C10 C11 1.378(4) .
C10 H10 0.98(4) .
C11 H11 0.97(3) .
N1 H1X 0.82(4) .
N1 H1Y 0.86(4) .
N2 H2Y 0.95(3) .
N2 H2X 0.91(4) .
N2 H2Z 0.92(4) .
